data_4035973
loop_
_publ_author_name
'Peshkov, Roman Yu'
'Wang, Chunyan'
'Panteleeva, Elena V.'
'Rybalova, Tatyana V.'
'Tretyakov, Evgeny V.'

_publ_section_title
;
 Radical Anions of Aromatic Carbonitriles as Reagents for Arylation of
 Fluorinated Benzonitriles.
;
_journal_issue 2
_journal_name_full 'The Journal of organic chemistry'
_journal_page_first 963
_journal_page_last 972
_journal_paper_doi 10.1021/acs.joc.8b02904
_journal_volume 84
_journal_year 2019
_chemical_formula_moiety 'C14 H10 F N3'
_chemical_formula_sum 'C14 H10 F N3'
_chemical_formula_weight 239.25
_chemical_name_systematic
; 
 4-amino-2-phenyl-5-fluoroquinazoline 
;
_space_group_IT_number 4
_space_group_name_Hall 'P 2yb'
_space_group_name_H-M_alt 'P 1 21 1'
_symmetry_cell_setting monoclinic
_symmetry_space_group_name_H-M 'P 1 21 1'
_atom_sites_solution_hydrogens geom
_atom_sites_solution_primary direct
_atom_sites_solution_secondary difmap
_audit_creation_method SHELXL-97
_cell_angle_alpha 90.00
_cell_angle_beta 90.007(4)
_cell_angle_gamma 90.00
_cell_formula_units_Z 4
_cell_length_a 3.8638(3)
_cell_length_b 12.3396(9)
_cell_length_c 23.9712(19)
_cell_measurement_reflns_used 5396
_cell_measurement_temperature 296(2)
_cell_measurement_theta_max 22.83
_cell_measurement_theta_min 2.37
_cell_volume 1142.89(15)
_computing_cell_refinement 'Bruker SAINT'
_computing_data_collection 'Bruker APEX2'
_computing_data_reduction 'Bruker SAINT'
_computing_molecular_graphics 'Bruker SHELXTL'
_computing_publication_material 'Bruker SHELXTL'
_computing_structure_refinement 'SHELXL-97 (Sheldrick, 2008)'
_computing_structure_solution 'SHELXS-97 (Sheldrick, 2008)'
_diffrn_ambient_temperature 296(2)
_diffrn_measured_fraction_theta_full 1.000
_diffrn_measured_fraction_theta_max 1.000
_diffrn_measurement_device_type 'Bruker APEX-II CCD'
_diffrn_measurement_method '\f and \w scans'
_diffrn_radiation_monochromator graphite
_diffrn_radiation_source 'fine-focus sealed tube'
_diffrn_radiation_type MoK\a
_diffrn_radiation_wavelength 0.71073
_diffrn_reflns_av_R_equivalents 0.0472
_diffrn_reflns_av_sigmaI/netI 0.0468
_diffrn_reflns_limit_h_max 4
_diffrn_reflns_limit_h_min -4
_diffrn_reflns_limit_k_max 14
_diffrn_reflns_limit_k_min -14
_diffrn_reflns_limit_l_max 28
_diffrn_reflns_limit_l_min -28
_diffrn_reflns_number 16923
_diffrn_reflns_theta_full 25.00
_diffrn_reflns_theta_max 25.25
_diffrn_reflns_theta_min 0.85
_exptl_absorpt_coefficient_mu 0.097
_exptl_absorpt_correction_T_max 0.9280
_exptl_absorpt_correction_T_min 0.8117
_exptl_absorpt_correction_type multi-scan
_exptl_absorpt_process_details SADABS-2008/1
_exptl_crystal_colour colourless
_exptl_crystal_density_diffrn 1.390
_exptl_crystal_density_method 'not measured'
_exptl_crystal_description PLATE
_exptl_crystal_F_000 496
_exptl_crystal_size_max 0.80
_exptl_crystal_size_mid 0.25
_exptl_crystal_size_min 0.03
_refine_diff_density_max 0.280
_refine_diff_density_min -0.327
_refine_diff_density_rms 0.115
_refine_ls_abs_structure_details 'Flack H D (1983), Acta Cryst. A39, 876-881'
_refine_ls_abs_structure_Flack 0.00
_refine_ls_extinction_method none
_refine_ls_goodness_of_fit_ref 1.028
_refine_ls_hydrogen_treatment constr
_refine_ls_matrix_type full
_refine_ls_number_parameters 325
_refine_ls_number_reflns 4167
_refine_ls_number_restraints 1
_refine_ls_restrained_S_all 1.028
_refine_ls_R_factor_all 0.0680
_refine_ls_R_factor_gt 0.0434
_refine_ls_shift/su_max 0.001
_refine_ls_shift/su_mean 0.000
_refine_ls_structure_factor_coef Fsqd
_refine_ls_weighting_details 'calc w=1/[\s^2^(Fo^2^)+(0.0904P)^2^+0.0000P] where P=(Fo^2^+2Fc^2^)/3'
_refine_ls_weighting_scheme calc
_refine_ls_wR_factor_gt 0.1198
_refine_ls_wR_factor_ref 0.1414
_reflns_number_gt 3164
_reflns_number_total 4167
_reflns_threshold_expression >2sigma(I)
_cod_data_source_file jo8b02904_si_002.cif
_cod_data_source_block rup170_10i
_cod_depositor_comments
;
The following automatic conversions were performed:

data item '_symmetry_cell_setting' value 'Monoclinic' was changed to
'monoclinic' in accordance with the
/home/data/users/saulius/crontab/automatic-downloads/current/ACS/lib/dictionaries/cif_core.dic
dictionary named 'cif_core.dic' version 2.4.2 last updated on
2011-04-26.

Automatic conversion script
Id: cif_fix_values 6909 2019-04-08 15:41:33Z antanas 
;
_cod_original_sg_symbol_H-M 'P2(1)   '
_cod_database_code 4035973

loop_
_symmetry_equiv_pos_as_xyz
'x, y, z'
'-x, y+1/2, -z'

loop_
_atom_site_label
_atom_site_type_symbol
_atom_site_fract_x
_atom_site_fract_y
_atom_site_fract_z
_atom_site_U_iso_or_equiv
_atom_site_adp_type
_atom_site_occupancy
_atom_site_symmetry_multiplicity
_atom_site_calc_flag
_atom_site_refinement_flags
F1 F 0.3570(6) 0.54976(17) 0.34617(8) 0.0664(6) Uani 1 1 d .
F11 F 0.3184(6) 0.20072(17) 1.15747(8) 0.0696(7) Uani 1 1 d .
N3 N 0.0958(6) 0.52327(17) 0.51756(10) 0.0337(6) Uani 1 1 d .
N2 N 0.0654(7) 0.63076(19) 0.44078(11) 0.0481(7) Uani 1 1 d .
H2B H -0.0247 0.6805 0.4613 0.058 Uiso 1 1 calc R
H2A H 0.0984 0.6423 0.4058 0.058 Uiso 1 1 calc R
N1 N 0.2963(6) 0.34032(17) 0.51515(9) 0.0340(6) Uani 1 1 d .
N11 N 0.3044(6) -0.00637(18) 0.98723(10) 0.0363(6) Uani 1 1 d .
N13 N 0.0984(6) 0.17613(18) 0.98503(10) 0.0376(6) Uani 1 1 d .
N12 N 0.0491(8) 0.2835(2) 1.06107(12) 0.0527(7) Uani 1 1 d .
H12B H -0.0393 0.3332 1.0403 0.063 Uiso 1 1 calc R
H12A H 0.0757 0.2948 1.0962 0.063 Uiso 1 1 calc R
C4' C 0.0188(9) 0.4064(3) 0.71718(14) 0.0534(9) Uani 1 1 d .
H4' H -0.0166 0.4016 0.7555 0.064 Uiso 1 1 calc R
C5' C -0.0981(9) 0.4958(3) 0.68794(14) 0.0500(8) Uani 1 1 d .
H5' H -0.2109 0.5517 0.7066 0.060 Uiso 1 1 calc R
C6' C -0.0472(7) 0.5019(3) 0.63104(13) 0.0398(7) Uani 1 1 d .
H6' H -0.1267 0.5624 0.6117 0.048 Uiso 1 1 calc R
C1' C 0.1197(6) 0.4200(2) 0.60204(12) 0.0327(6) Uani 1 1 d .
C2 C 0.1768(7) 0.4263(2) 0.54091(12) 0.0316(6) Uani 1 1 d .
C4 C 0.1547(7) 0.5349(2) 0.46338(12) 0.0320(6) Uani 1 1 d .
C4A C 0.3115(7) 0.4501(2) 0.43090(12) 0.0305(6) Uani 1 1 d .
C5 C 0.4042(8) 0.4540(3) 0.37448(13) 0.0439(7) Uani 1 1 d .
C6 C 0.5372(9) 0.3686(3) 0.34632(13) 0.0486(8) Uani 1 1 d .
H6 H 0.5924 0.3747 0.3087 0.058 Uiso 1 1 calc R
C7 C 0.5899(9) 0.2717(3) 0.37461(14) 0.0488(8) Uani 1 1 d .
H7 H 0.6813 0.2124 0.3557 0.059 Uiso 1 1 calc R
C8 C 0.5089(8) 0.2627(2) 0.42968(13) 0.0420(7) Uani 1 1 d .
H8 H 0.5461 0.1973 0.4481 0.050 Uiso 1 1 calc R
C8A C 0.3691(7) 0.3515(2) 0.45925(12) 0.0321(6) Uani 1 1 d .
C2' C 0.2421(7) 0.3307(2) 0.63228(12) 0.0375(7) Uani 1 1 d .
H2' H 0.3598 0.2754 0.6140 0.045 Uiso 1 1 calc R
C3' C 0.1883(8) 0.3245(3) 0.68917(13) 0.0478(8) Uani 1 1 d .
H3' H 0.2674 0.2644 0.7088 0.057 Uiso 1 1 calc R
C14' C 0.0443(10) 0.0560(3) 0.78470(14) 0.0621(10) Uani 1 1 d .
H14' H 0.0102 0.0500 0.7464 0.074 Uiso 1 1 calc R
C13' C 0.2195(10) -0.0250(3) 0.81369(14) 0.0558(9) Uani 1 1 d .
H13' H 0.3067 -0.0847 0.7946 0.067 Uiso 1 1 calc R
C12' C 0.2639(8) -0.0172(3) 0.87046(13) 0.0426(8) Uani 1 1 d .
H12' H 0.3822 -0.0716 0.8894 0.051 Uiso 1 1 calc R
C11' C 0.1344(7) 0.0712(2) 0.90017(12) 0.0353(7) Uani 1 1 d .
C12 C 0.1825(7) 0.0796(2) 0.96109(12) 0.0315(6) Uani 1 1 d .
C18A C 0.3673(6) 0.0051(2) 1.04348(12) 0.0323(6) Uani 1 1 d .
C14A C 0.2970(6) 0.1037(2) 1.07181(12) 0.0316(6) Uani 1 1 d .
C15 C 0.3786(8) 0.1076(2) 1.12898(13) 0.0392(7) Uani 1 1 d .
C16 C 0.5157(8) 0.0224(3) 1.15730(14) 0.0479(8) Uani 1 1 d .
H16 H 0.5650 0.0279 1.1952 0.057 Uiso 1 1 calc R
C15' C -0.0785(9) 0.1455(3) 0.81328(15) 0.0566(9) Uani 1 1 d .
H15' H -0.1892 0.2009 0.7939 0.068 Uiso 1 1 calc R
C16' C -0.0375(8) 0.1532(3) 0.87054(13) 0.0459(8) Uani 1 1 d .
H16' H -0.1246 0.2130 0.8895 0.055 Uiso 1 1 calc R
C14 C 0.1448(7) 0.1891(2) 1.03880(12) 0.0364(7) Uani 1 1 d .
C17 C 0.5803(8) -0.0726(3) 1.12849(14) 0.0464(8) Uani 1 1 d .
H17 H 0.6744 -0.1312 1.1475 0.056 Uiso 1 1 calc R
C18 C 0.5099(8) -0.0828(2) 1.07288(12) 0.0402(7) Uani 1 1 d .
H18 H 0.5560 -0.1476 1.0546 0.048 Uiso 1 1 calc R

loop_
_atom_site_aniso_label
_atom_site_aniso_U_11
_atom_site_aniso_U_22
_atom_site_aniso_U_33
_atom_site_aniso_U_23
_atom_site_aniso_U_13
_atom_site_aniso_U_12
F1 0.1061(17) 0.0458(11) 0.0474(12) 0.0128(10) 0.0062(11) 0.0117(12)
F11 0.1063(18) 0.0509(13) 0.0516(12) -0.0162(10) -0.0110(11) 0.0191(12)
N3 0.0399(12) 0.0190(11) 0.0423(15) 0.0017(10) -0.0011(10) -0.0017(10)
N2 0.0731(18) 0.0217(13) 0.0496(16) 0.0044(12) -0.0022(14) 0.0118(13)
N1 0.0401(12) 0.0223(12) 0.0395(14) 0.0039(11) -0.0031(11) -0.0025(11)
N11 0.0423(13) 0.0257(13) 0.0410(15) -0.0020(11) 0.0020(11) -0.0009(11)
N13 0.0440(14) 0.0275(13) 0.0412(15) 0.0034(11) 0.0025(11) 0.0007(11)
N12 0.0722(19) 0.0342(15) 0.0518(17) -0.0014(13) -0.0022(14) 0.0131(14)
C4' 0.059(2) 0.061(2) 0.0406(19) -0.0002(18) -0.0012(15) -0.0167(19)
C5' 0.0552(19) 0.048(2) 0.047(2) -0.0098(17) 0.0073(15) -0.0096(18)
C6' 0.0372(14) 0.0363(16) 0.0459(18) -0.0022(14) -0.0010(13) -0.0059(14)
C1' 0.0289(12) 0.0282(14) 0.0411(17) 0.0013(13) -0.0052(11) -0.0104(12)
C2 0.0341(13) 0.0208(13) 0.0399(17) 0.0002(12) -0.0032(12) -0.0066(11)
C4 0.0320(13) 0.0212(14) 0.0429(17) 0.0009(12) -0.0054(12) -0.0026(11)
C4A 0.0295(12) 0.0214(13) 0.0406(16) 0.0032(12) -0.0043(11) -0.0051(11)
C5 0.0527(17) 0.0358(17) 0.0433(19) 0.0072(15) -0.0028(14) 0.0052(15)
C6 0.0564(19) 0.051(2) 0.0390(18) -0.0005(16) 0.0052(15) 0.0030(17)
C7 0.0560(19) 0.0387(18) 0.052(2) -0.0131(16) 0.0030(16) 0.0083(16)
C8 0.0470(16) 0.0277(15) 0.0513(19) -0.0025(14) -0.0044(14) 0.0049(14)
C8A 0.0294(12) 0.0254(14) 0.0413(17) -0.0003(13) -0.0024(11) 0.0010(12)
C2' 0.0379(14) 0.0306(16) 0.0439(17) 0.0022(14) -0.0042(13) -0.0075(13)
C3' 0.0536(19) 0.046(2) 0.0436(18) 0.0151(16) -0.0102(15) -0.0144(17)
C14' 0.072(2) 0.073(3) 0.041(2) 0.002(2) -0.0001(17) -0.026(2)
C13' 0.064(2) 0.057(2) 0.046(2) -0.0069(18) 0.0107(16) -0.007(2)
C12' 0.0431(15) 0.0388(18) 0.0458(19) 0.0004(15) 0.0064(14) -0.0041(15)
C11' 0.0273(12) 0.0331(16) 0.0455(17) 0.0052(13) 0.0081(12) -0.0105(12)
C12 0.0270(12) 0.0243(14) 0.0431(17) 0.0056(12) 0.0008(11) -0.0052(11)
C18A 0.0275(13) 0.0280(14) 0.0415(17) 0.0037(13) 0.0057(11) -0.0036(11)
C14A 0.0244(11) 0.0272(14) 0.0431(17) -0.0023(13) 0.0045(11) -0.0030(11)
C15 0.0423(15) 0.0323(16) 0.0429(17) -0.0038(14) -0.0006(13) 0.0009(14)
C16 0.0514(18) 0.051(2) 0.0408(18) -0.0006(16) -0.0042(14) 0.0037(16)
C15' 0.056(2) 0.060(2) 0.054(2) 0.0248(19) -0.0007(16) -0.0075(18)
C16' 0.0465(17) 0.0404(17) 0.051(2) 0.0070(15) -0.0050(15) -0.0084(15)
C14 0.0367(15) 0.0248(15) 0.0476(18) -0.0014(14) 0.0018(13) -0.0031(13)
C17 0.0397(15) 0.0412(18) 0.058(2) 0.0115(16) -0.0063(15) 0.0052(15)
C18 0.0425(15) 0.0287(16) 0.049(2) 0.0030(14) -0.0026(13) 0.0043(13)

loop_
_atom_type_symbol
_atom_type_description
_atom_type_scat_dispersion_real
_atom_type_scat_dispersion_imag
_atom_type_scat_source
C C 0.0033 0.0016 'International Tables Vol C Tables 4.2.6.8 and 6.1.1.4'
H H 0.0000 0.0000 'International Tables Vol C Tables 4.2.6.8 and 6.1.1.4'
N N 0.0061 0.0033 'International Tables Vol C Tables 4.2.6.8 and 6.1.1.4'
F F 0.0171 0.0103 'International Tables Vol C Tables 4.2.6.8 and 6.1.1.4'

loop_
_geom_angle_atom_site_label_1
_geom_angle_atom_site_label_2
_geom_angle_atom_site_label_3
_geom_angle
C4 N3 C2 117.4(2)
C4 N2 H2B 120.0
C4 N2 H2A 120.0
H2B N2 H2A 120.0
C2 N1 C8A 116.7(2)
C12 N11 C18A 116.4(2)
C14 N13 C12 119.2(2)
C14 N12 H12B 120.0
C14 N12 H12A 120.0
H12B N12 H12A 120.0
C3' C4' C5' 119.5(3)
C3' C4' H4' 120.2
C5' C4' H4' 120.2
C6' C5' C4' 119.9(3)
C6' C5' H5' 120.1
C4' C5' H5' 120.1
C5' C6' C1' 121.5(3)
C5' C6' H6' 119.3
C1' C6' H6' 119.3
C6' C1' C2' 118.1(3)
C6' C1' C2 121.7(3)
C2' C1' C2 120.1(3)
N1 C2 N3 126.9(3)
N1 C2 C1' 118.3(2)
N3 C2 C1' 114.8(2)
N3 C4 N2 116.5(3)
N3 C4 C4A 121.5(2)
N2 C4 C4A 122.0(3)
C5 C4A C8A 117.1(3)
C5 C4A C4 127.3(3)
C8A C4A C4 115.7(2)
C6 C5 F1 118.3(3)
C6 C5 C4A 123.5(3)
F1 C5 C4A 118.2(3)
C5 C6 C7 118.9(3)
C5 C6 H6 120.6
C7 C6 H6 120.6
C8 C7 C6 120.6(3)
C8 C7 H7 119.7
C6 C7 H7 119.7
C7 C8 C8A 120.8(3)
C7 C8 H8 119.6
C8A C8 H8 119.6
N1 C8A C4A 121.5(2)
N1 C8A C8 119.3(3)
C4A C8A C8 119.2(3)
C3' C2' C1' 120.2(3)
C3' C2' H2' 119.9
C1' C2' H2' 119.9
C4' C3' C2' 120.8(3)
C4' C3' H3' 119.6
C2' C3' H3' 119.6
C15' C14' C13' 119.5(3)
C15' C14' H14' 120.2
C13' C14' H14' 120.2
C12' C13' C14' 120.2(3)
C12' C13' H13' 119.9
C14' C13' H13' 119.9
C13' C12' C11' 121.0(3)
C13' C12' H12' 119.5
C11' C12' H12' 119.5
C12' C11' C16' 118.3(3)
C12' C11' C12 120.9(3)
C16' C11' C12 120.7(3)
N11 C12 N13 126.1(3)
N11 C12 C11' 117.3(2)
N13 C12 C11' 116.6(2)
N11 C18A C18 118.7(3)
N11 C18A C14A 121.5(2)
C18 C18A C14A 119.7(3)
C15 C14A C18A 116.9(3)
C15 C14A C14 126.9(3)
C18A C14A C14 116.2(3)
F11 C15 C16 118.1(3)
F11 C15 C14A 118.7(3)
C16 C15 C14A 123.2(3)
C15 C16 C17 118.4(3)
C15 C16 H16 120.8
C17 C16 H16 120.8
C14' C15' C16' 120.4(3)
C14' C15' H15' 119.8
C16' C15' H15' 119.8
C15' C16' C11' 120.5(3)
C15' C16' H16' 119.8
C11' C16' H16' 119.8
N13 C14 N12 117.5(3)
N13 C14 C14A 120.4(2)
N12 C14 C14A 122.1(3)
C18 C17 C16 122.0(3)
C18 C17 H17 119.0
C16 C17 H17 119.0
C17 C18 C18A 119.7(3)
C17 C18 H18 120.1
C18A C18 H18 120.1

loop_
_geom_bond_atom_site_label_1
_geom_bond_atom_site_label_2
_geom_bond_distance
F1 C5 1.374(4)
F11 C15 1.357(4)
N3 C4 1.326(4)
N3 C2 1.357(3)
N2 C4 1.345(4)
N2 H2B 0.8600
N2 H2A 0.8600
N1 C2 1.312(3)
N1 C8A 1.376(4)
N11 C12 1.319(3)
N11 C18A 1.377(4)
N13 C14 1.311(4)
N13 C12 1.362(3)
N12 C14 1.334(4)
N12 H12B 0.8600
N12 H12A 0.8600
C4' C3' 1.379(5)
C4' C5' 1.382(5)
C4' H4' 0.9300
C5' C6' 1.380(4)
C5' H5' 0.9300
C6' C1' 1.386(4)
C6' H6' 0.9300
C1' C2' 1.401(4)
C1' C2 1.484(4)
C4 C4A 1.439(4)
C4A C5 1.400(4)
C4A C8A 1.411(4)
C5 C6 1.353(5)
C6 C7 1.391(5)
C6 H6 0.9300
C7 C8 1.361(4)
C7 H7 0.9300
C8 C8A 1.412(4)
C8 H8 0.9300
C2' C3' 1.382(4)
C2' H2' 0.9300
C3' H3' 0.9300
C14' C15' 1.384(6)
C14' C13' 1.393(6)
C14' H14' 0.9300
C13' C12' 1.375(5)
C13' H13' 0.9300
C12' C11' 1.396(4)
C12' H12' 0.9300
C11' C16' 1.403(4)
C11' C12 1.476(4)
C18A C18 1.406(4)
C18A C14A 1.419(4)
C14A C15 1.407(4)
C14A C14 1.443(4)
C15 C16 1.358(4)
C16 C17 1.383(5)
C16 H16 0.9300
C15' C16' 1.385(5)
C15' H15' 0.9300
C16' H16' 0.9300
C17 C18 1.366(4)
C17 H17 0.9300
C18 H18 0.9300

loop_
_geom_torsion_atom_site_label_1
_geom_torsion_atom_site_label_2
_geom_torsion_atom_site_label_3
_geom_torsion_atom_site_label_4
_geom_torsion
C3' C4' C5' C6' 0.6(5)
C4' C5' C6' C1' 0.0(4)
C5' C6' C1' C2' -1.1(4)
C5' C6' C1' C2 -179.7(3)
C8A N1 C2 N3 4.7(4)
C8A N1 C2 C1' -175.6(2)
C4 N3 C2 N1 -2.8(4)
C4 N3 C2 C1' 177.4(2)
C6' C1' C2 N1 -171.5(3)
C2' C1' C2 N1 9.9(4)
C6' C1' C2 N3 8.4(3)
C2' C1' C2 N3 -170.2(2)
C2 N3 C4 N2 178.5(3)
C2 N3 C4 C4A -2.5(4)
N3 C4 C4A C5 -176.3(3)
N2 C4 C4A C5 2.6(4)
N3 C4 C4A C8A 5.3(4)
N2 C4 C4A C8A -175.8(2)
C8A C4A C5 C6 1.4(4)
C4 C4A C5 C6 -177.0(3)
C8A C4A C5 F1 -178.8(3)
C4 C4A C5 F1 2.9(5)
F1 C5 C6 C7 179.3(3)
C4A C5 C6 C7 -0.8(5)
C5 C6 C7 C8 0.0(5)
C6 C7 C8 C8A 0.1(5)
C2 N1 C8A C4A -1.2(4)
C2 N1 C8A C8 178.0(3)
C5 C4A C8A N1 178.1(3)
C4 C4A C8A N1 -3.4(4)
C5 C4A C8A C8 -1.1(4)
C4 C4A C8A C8 177.4(2)
C7 C8 C8A N1 -178.8(3)
C7 C8 C8A C4A 0.4(4)
C6' C1' C2' C3' 1.5(4)
C2 C1' C2' C3' -179.8(3)
C5' C4' C3' C2' -0.1(5)
C1' C2' C3' C4' -1.0(4)
C15' C14' C13' C12' 1.3(5)
C14' C13' C12' C11' 0.3(5)
C13' C12' C11' C16' -1.1(4)
C13' C12' C11' C12 -180.0(3)
C18A N11 C12 N13 -3.3(4)
C18A N11 C12 C11' 176.2(2)
C14 N13 C12 N11 1.3(4)
C14 N13 C12 C11' -178.2(2)
C12' C11' C12 N11 -10.0(4)
C16' C11' C12 N11 171.2(3)
C12' C11' C12 N13 169.6(3)
C16' C11' C12 N13 -9.2(3)
C12 N11 C18A C18 -177.6(2)
C12 N11 C18A C14A 1.3(4)
N11 C18A C14A C15 -178.5(2)
C18 C18A C14A C15 0.4(4)
N11 C18A C14A C14 2.2(4)
C18 C18A C14A C14 -178.9(2)
C18A C14A C15 F11 179.4(2)
C14 C14A C15 F11 -1.4(4)
C18A C14A C15 C16 -0.6(4)
C14 C14A C15 C16 178.6(3)
F11 C15 C16 C17 -179.5(3)
C14A C15 C16 C17 0.4(5)
C13' C14' C15' C16' -2.0(5)
C14' C15' C16' C11' 1.2(5)
C12' C11' C16' C15' 0.4(4)
C12 C11' C16' C15' 179.3(3)
C12 N13 C14 N12 -177.9(3)
C12 N13 C14 C14A 2.6(4)
C15 C14A C14 N13 176.5(3)
C18A C14A C14 N13 -4.2(4)
C15 C14A C14 N12 -2.9(5)
C18A C14A C14 N12 176.3(3)
C15 C16 C17 C18 -0.1(5)
C16 C17 C18 C18A 0.0(4)
N11 C18A C18 C17 178.8(3)
C14A C18A C18 C17 -0.2(4)
